data_4110429
loop_
_publ_author_name
'Josephine S. Nakhla'
'Jeff W. Kampf'
'John P. Wolfe'

_publ_section_title
;
 Intramolecular Pd-Catalyzed Carboetherification and Carboamination.
 Influence of Catalyst Structure on Reaction Mechanism and Product
 Stereochemistry
;
_journal_name_full 'Journal of the American Chemical Society'
_journal_page_first 2893
_journal_page_last 2901
_journal_paper_doi 10.1021/ja057489m
_journal_volume 128
_journal_year 2006
_chemical_formula_moiety 'C25 H25 N'
_chemical_formula_sum 'C25 H25 N'
_chemical_formula_weight 339.46
_chemical_name_systematic
;
 ?
;
_space_group_IT_number 14
_symmetry_cell_setting monoclinic
_symmetry_space_group_name_Hall '-P 2ybc'
_symmetry_space_group_name_H-M 'P 1 21/c 1'
_atom_sites_solution_hydrogens geom
_atom_sites_solution_primary direct
_atom_sites_solution_secondary difmap
_audit_creation_method SHELXL-97
_cell_angle_alpha 90.00
_cell_angle_beta 104.112(7)
_cell_angle_gamma 90.00
_cell_formula_units_Z 4
_cell_length_a 15.918(3)
_cell_length_b 7.5316(11)
_cell_length_c 15.470(2)
_cell_measurement_reflns_used 5432
_cell_measurement_temperature 123(2)
_cell_measurement_theta_max 23.33
_cell_measurement_theta_min 3.03
_cell_volume 1798.7(5)
_computing_cell_refinement 'Bruker SMART'
_computing_data_collection 'Bruker SMART'
_computing_data_reduction 'Bruker SHELXTL'
_computing_molecular_graphics 'Bruker SHELXTL'
_computing_publication_material 'Bruker SHELXTL'
_computing_structure_refinement 'Bruker SHELXTL'
_computing_structure_solution 'Bruker SHELXTL'
_diffrn_ambient_temperature 123(2)
_diffrn_measured_fraction_theta_full 0.995
_diffrn_measured_fraction_theta_max 0.995
_diffrn_measurement_device_type 'CCD area detector'
_diffrn_measurement_method 'phi and omega scans'
_diffrn_radiation_monochromator graphite
_diffrn_radiation_source 'fine-focus sealed tube'
_diffrn_radiation_type MoK\a
_diffrn_radiation_wavelength 0.71073
_diffrn_reflns_av_R_equivalents 0.0338
_diffrn_reflns_av_sigmaI/netI 0.0230
_diffrn_reflns_limit_h_max 20
_diffrn_reflns_limit_h_min -21
_diffrn_reflns_limit_k_max 10
_diffrn_reflns_limit_k_min -10
_diffrn_reflns_limit_l_max 20
_diffrn_reflns_limit_l_min -20
_diffrn_reflns_number 23392
_diffrn_reflns_theta_full 28.34
_diffrn_reflns_theta_max 28.34
_diffrn_reflns_theta_min 3.01
_exptl_absorpt_coefficient_mu 0.072
_exptl_absorpt_correction_type none
_exptl_absorpt_process_details
;
  Blessing, R. Acta Cryst. (1995) A51 33-38.
  Sheldrick, G.  SADABS (Version 2.10) Bruker/Siemens area
  detector absorption and other corrections, University of 
  Gottingen, Germany 2003.
;
_exptl_crystal_colour colorless
_exptl_crystal_density_diffrn 1.254
_exptl_crystal_description plate
_exptl_crystal_F_000 728
_exptl_crystal_size_max 0.60
_exptl_crystal_size_mid 0.44
_exptl_crystal_size_min 0.14
_refine_diff_density_max 0.319
_refine_diff_density_min -0.175
_refine_diff_density_rms 0.042
_refine_ls_extinction_method none
_refine_ls_goodness_of_fit_ref 1.038
_refine_ls_hydrogen_treatment constr
_refine_ls_matrix_type full
_refine_ls_number_parameters 235
_refine_ls_number_reflns 4473
_refine_ls_number_restraints 0
_refine_ls_restrained_S_all 1.038
_refine_ls_R_factor_all 0.0504
_refine_ls_R_factor_gt 0.0413
_refine_ls_shift/su_max 0.000
_refine_ls_shift/su_mean 0.000
_refine_ls_structure_factor_coef Fsqd
_refine_ls_weighting_details 'calc w=1/[\s^2^(Fo^2^)+(0.0649P)^2^+0.4005P] where P=(Fo^2^+2Fc^2^)/3'
_refine_ls_weighting_scheme calc
_refine_ls_wR_factor_gt 0.1113
_refine_ls_wR_factor_ref 0.1181
_reflns_number_gt 3766
_reflns_number_total 4473
_reflns_threshold_expression >2sigma(I)
_cod_data_source_file ja057489msi20051102_021004.cif
_cod_data_source_block jna
_cod_database_code 4110429

loop_
_symmetry_equiv_pos_as_xyz
'x, y, z'
'-x, y+1/2, -z+1/2'
'-x, -y, -z'
'x, -y-1/2, z-1/2'

loop_
_atom_site_label
_atom_site_type_symbol
_atom_site_fract_x
_atom_site_fract_y
_atom_site_fract_z
_atom_site_U_iso_or_equiv
_atom_site_adp_type
_atom_site_occupancy
_atom_site_symmetry_multiplicity
_atom_site_calc_flag
_atom_site_refinement_flags
N1 N 0.17696(5) 0.23433(12) 0.27960(6) 0.02514(19) Uani 1 1 d .
C1 C 0.10683(6) 0.23811(13) 0.31874(7) 0.0238(2) Uani 1 1 d .
C2 C 0.02545(7) 0.17259(14) 0.27268(7) 0.0258(2) Uani 1 1 d .
H2A H 0.0180 0.1276 0.2139 0.031 Uiso 1 1 calc R
C3 C -0.04377(7) 0.17296(14) 0.31192(7) 0.0258(2) Uani 1 1 d .
H3A H -0.0982 0.1294 0.2790 0.031 Uiso 1 1 calc R
C4 C -0.03614(6) 0.23559(13) 0.39868(6) 0.0241(2) Uani 1 1 d .
C5 C 0.04483(7) 0.30143(14) 0.44395(7) 0.0254(2) Uani 1 1 d .
H5A H 0.0521 0.3457 0.5028 0.030 Uiso 1 1 calc R
C6 C 0.11455(7) 0.30380(14) 0.40546(7) 0.0259(2) Uani 1 1 d .
H6A H 0.1685 0.3504 0.4380 0.031 Uiso 1 1 calc R
C7 C -0.10974(6) 0.23223(13) 0.44179(7) 0.0243(2) Uani 1 1 d .
C8 C -0.19249(7) 0.28384(14) 0.39477(7) 0.0277(2) Uani 1 1 d .
H8A H -0.2017 0.3194 0.3343 0.033 Uiso 1 1 calc R
C9 C -0.26156(7) 0.28414(15) 0.43483(8) 0.0305(2) Uani 1 1 d .
H9A H -0.3173 0.3209 0.4019 0.037 Uiso 1 1 calc R
C10 C -0.24925(7) 0.23081(14) 0.52292(8) 0.0303(2) Uani 1 1 d .
H10A H -0.2965 0.2304 0.5505 0.036 Uiso 1 1 calc R
C11 C -0.16746(7) 0.17813(15) 0.57048(7) 0.0307(2) Uani 1 1 d .
H11A H -0.1588 0.1410 0.6307 0.037 Uiso 1 1 calc R
C12 C -0.09830(7) 0.17929(14) 0.53065(7) 0.0281(2) Uani 1 1 d .
H12A H -0.0425 0.1438 0.5640 0.034 Uiso 1 1 calc R
C13 C 0.16088(7) 0.22758(15) 0.18198(7) 0.0275(2) Uani 1 1 d .
H13A H 0.1188 0.3199 0.1538 0.033 Uiso 1 1 calc R
H13B H 0.1384 0.1097 0.1590 0.033 Uiso 1 1 calc R
C14 C 0.24915(7) 0.26206(16) 0.16431(7) 0.0318(2) Uani 1 1 d .
H14A H 0.2436 0.3172 0.1051 0.038 Uiso 1 1 calc R
H14B H 0.2830 0.1509 0.1677 0.038 Uiso 1 1 calc R
C15 C 0.29116(7) 0.38991(14) 0.23926(7) 0.0302(2) Uani 1 1 d .
H15A H 0.2752 0.5142 0.2218 0.036 Uiso 1 1 calc R
H15B H 0.3550 0.3790 0.2536 0.036 Uiso 1 1 calc R
C16 C 0.25601(6) 0.33528(13) 0.31961(7) 0.0252(2) Uani 1 1 d .
H16A H 0.2388 0.4454 0.3470 0.030 Uiso 1 1 calc R
C17 C 0.32021(7) 0.23018(14) 0.39312(7) 0.0259(2) Uani 1 1 d .
H17A H 0.2871 0.1731 0.4330 0.031 Uiso 1 1 calc R
C18 C 0.38995(7) 0.35532(17) 0.45022(8) 0.0379(3) Uani 1 1 d .
H18A H 0.3784 0.4797 0.4302 0.046 Uiso 1 1 calc R
H18B H 0.3884 0.3480 0.5137 0.046 Uiso 1 1 calc R
C19 C 0.47885(7) 0.29705(15) 0.43913(8) 0.0330(2) Uani 1 1 d .
H19A H 0.5034 0.3871 0.4056 0.040 Uiso 1 1 calc R
H19B H 0.5197 0.2784 0.4979 0.040 Uiso 1 1 calc R
C20 C 0.46176(7) 0.12544(14) 0.38789(7) 0.0255(2) Uani 1 1 d .
C21 C 0.52180(7) 0.00823(15) 0.36775(7) 0.0304(2) Uani 1 1 d .
H21A H 0.5820 0.0331 0.3863 0.037 Uiso 1 1 calc R
C22 C 0.49288(7) -0.14537(15) 0.32022(7) 0.0315(2) Uani 1 1 d .
H22A H 0.5334 -0.2260 0.3061 0.038 Uiso 1 1 calc R
C23 C 0.40512(8) -0.18150(14) 0.29339(7) 0.0309(2) Uani 1 1 d .
H23A H 0.3858 -0.2865 0.2605 0.037 Uiso 1 1 calc R
C24 C 0.34505(7) -0.06551(14) 0.31419(7) 0.0279(2) Uani 1 1 d .
H24A H 0.2849 -0.0918 0.2963 0.033 Uiso 1 1 calc R
C25 C 0.37344(6) 0.08939(13) 0.36128(6) 0.0237(2) Uani 1 1 d .

loop_
_atom_site_aniso_label
_atom_site_aniso_U_11
_atom_site_aniso_U_22
_atom_site_aniso_U_33
_atom_site_aniso_U_23
_atom_site_aniso_U_13
_atom_site_aniso_U_12
N1 0.0236(4) 0.0275(4) 0.0228(4) -0.0028(3) 0.0028(3) -0.0031(3)
C1 0.0239(5) 0.0207(4) 0.0253(5) 0.0006(4) 0.0033(4) -0.0005(4)
C2 0.0283(5) 0.0238(5) 0.0230(4) -0.0014(4) 0.0018(4) -0.0034(4)
C3 0.0240(5) 0.0239(5) 0.0262(5) 0.0014(4) -0.0002(4) -0.0046(4)
C4 0.0240(5) 0.0208(4) 0.0257(5) 0.0031(4) 0.0026(4) 0.0000(4)
C5 0.0252(5) 0.0257(5) 0.0232(4) -0.0013(4) 0.0021(4) 0.0000(4)
C6 0.0225(5) 0.0261(5) 0.0265(5) -0.0028(4) 0.0006(4) -0.0027(4)
C7 0.0247(5) 0.0190(4) 0.0277(5) 0.0007(4) 0.0033(4) -0.0023(4)
C8 0.0260(5) 0.0265(5) 0.0279(5) 0.0041(4) 0.0012(4) -0.0027(4)
C9 0.0245(5) 0.0281(5) 0.0365(6) 0.0033(4) 0.0025(4) 0.0002(4)
C10 0.0286(5) 0.0265(5) 0.0372(6) 0.0007(4) 0.0106(4) -0.0010(4)
C11 0.0347(6) 0.0288(5) 0.0288(5) 0.0048(4) 0.0082(4) 0.0009(4)
C12 0.0266(5) 0.0266(5) 0.0291(5) 0.0037(4) 0.0030(4) 0.0025(4)
C13 0.0302(5) 0.0270(5) 0.0237(5) -0.0011(4) 0.0037(4) 0.0015(4)
C14 0.0353(6) 0.0328(6) 0.0285(5) 0.0016(4) 0.0103(4) 0.0001(5)
C15 0.0310(5) 0.0259(5) 0.0344(5) 0.0025(4) 0.0091(4) -0.0023(4)
C16 0.0235(5) 0.0226(5) 0.0287(5) -0.0035(4) 0.0047(4) -0.0027(4)
C17 0.0252(5) 0.0264(5) 0.0248(5) -0.0045(4) 0.0037(4) -0.0019(4)
C18 0.0300(6) 0.0369(6) 0.0416(6) -0.0184(5) -0.0017(5) 0.0000(5)
C19 0.0289(5) 0.0295(5) 0.0390(6) -0.0094(5) 0.0053(4) -0.0076(4)
C20 0.0269(5) 0.0237(5) 0.0256(5) -0.0007(4) 0.0058(4) -0.0047(4)
C21 0.0260(5) 0.0302(5) 0.0362(6) 0.0004(4) 0.0097(4) -0.0025(4)
C22 0.0364(6) 0.0270(5) 0.0341(5) -0.0001(4) 0.0141(5) 0.0020(4)
C23 0.0402(6) 0.0239(5) 0.0289(5) -0.0040(4) 0.0094(4) -0.0045(4)
C24 0.0286(5) 0.0274(5) 0.0260(5) -0.0031(4) 0.0036(4) -0.0055(4)
C25 0.0254(5) 0.0235(5) 0.0215(4) -0.0003(4) 0.0046(4) -0.0015(4)

loop_
_atom_type_symbol
_atom_type_description
_atom_type_scat_dispersion_real
_atom_type_scat_dispersion_imag
_atom_type_scat_source
C C 0.0033 0.0016 'International Tables Vol C Tables 4.2.6.8 and 6.1.1.4'
H H 0.0000 0.0000 'International Tables Vol C Tables 4.2.6.8 and 6.1.1.4'
N N 0.0061 0.0033 'International Tables Vol C Tables 4.2.6.8 and 6.1.1.4'

loop_
_geom_angle_atom_site_label_1
_geom_angle_atom_site_label_2
_geom_angle_atom_site_label_3
_geom_angle
C1 N1 C13 119.32(8)
C1 N1 C16 120.00(8)
C13 N1 C16 111.52(8)
N1 C1 C6 121.90(9)
N1 C1 C2 120.58(9)
C6 C1 C2 117.52(9)
C3 C2 C1 120.74(9)
C2 C3 C4 122.00(9)
C5 C4 C3 116.96(9)
C5 C4 C7 120.89(9)
C3 C4 C7 122.15(9)
C6 C5 C4 121.85(9)
C5 C6 C1 120.92(9)
C8 C7 C12 118.12(10)
C8 C7 C4 120.64(9)
C12 C7 C4 121.24(9)
C9 C8 C7 121.18(10)
C8 C9 C10 120.03(10)
C11 C10 C9 119.53(10)
C12 C11 C10 120.42(10)
C11 C12 C7 120.73(10)
N1 C13 C14 104.02(8)
C13 C14 C15 102.94(9)
C14 C15 C16 105.43(8)
N1 C16 C15 103.92(8)
N1 C16 C17 112.85(8)
C15 C16 C17 115.17(9)
C25 C17 C16 116.16(8)
C25 C17 C18 103.33(8)
C16 C17 C18 111.04(9)
C19 C18 C17 108.29(9)
C20 C19 C18 104.58(9)
C21 C20 C25 120.63(10)
C21 C20 C19 128.08(10)
C25 C20 C19 111.28(9)
C22 C21 C20 119.36(10)
C23 C22 C21 120.21(10)
C22 C23 C24 120.55(10)
C23 C24 C25 119.63(10)
C24 C25 C20 119.62(10)
C24 C25 C17 128.47(9)
C20 C25 C17 111.87(9)

loop_
_geom_bond_atom_site_label_1
_geom_bond_atom_site_label_2
_geom_bond_distance
N1 C1 1.3940(13)
N1 C13 1.4697(13)
N1 C16 1.4714(13)
C1 C6 1.4068(14)
C1 C2 1.4069(14)
C2 C3 1.3817(15)
C3 C4 1.3998(14)
C4 C5 1.3990(14)
C4 C7 1.4829(14)
C5 C6 1.3817(14)
C7 C8 1.3957(14)
C7 C12 1.3999(14)
C8 C9 1.3876(15)
C9 C10 1.3881(16)
C10 C11 1.3881(16)
C11 C12 1.3866(16)
C13 C14 1.5179(15)
C14 C15 1.5299(16)
C15 C16 1.5384(15)
C16 C17 1.5484(14)
C17 C25 1.5128(14)
C17 C18 1.5566(14)
C18 C19 1.5307(17)
C19 C20 1.5059(15)
C20 C21 1.3911(15)
C20 C25 1.3919(14)
C21 C22 1.3877(16)
C22 C23 1.3839(17)
C23 C24 1.3896(16)
C24 C25 1.3913(14)
